data_4081261
loop_
_publ_author_name
'Colebatch, Annie L.'
'Cade, Ian A.'
'Hill, Anthony F.'
'Bhadbhade, Mohan M.'

_publ_section_title
;
 \h2-Allenyl- and \h2-Alkynylphosphonium Complexes of Platinum
;
_journal_issue 17
_journal_name_full Organometallics
_journal_page_first 4766
_journal_paper_doi 10.1021/om400406s
_journal_volume 32
_journal_year 2013
_chemical_compound_source 'Research School of Chemistry'
_chemical_formula_moiety 'C58 H49 Cl3 F6 P4 Pt1'
_chemical_formula_sum 'C58 H49 Cl3 F6 P4 Pt'
_chemical_formula_weight 1285.36
_space_group_IT_number 2
_symmetry_cell_setting triclinic
_symmetry_space_group_name_Hall '-P 1'
_symmetry_space_group_name_H-M 'P -1'
_atom_sites_solution_hydrogens difmap
_atom_sites_solution_primary direct
_cell_angle_alpha 81.3680(9)
_cell_angle_beta 74.9346(8)
_cell_angle_gamma 82.5148(7)
_cell_formula_units_Z 2
_cell_length_a 10.7392(2)
_cell_length_b 15.2057(2)
_cell_length_c 17.1417(2)
_cell_measurement_reflns_used 46598
_cell_measurement_temperature 200
_cell_measurement_theta_max 30.03
_cell_measurement_theta_min 2.55
_cell_volume 2660.13(7)
_computing_cell_refinement 'DENZO/SCALEPACK (Otwinowski & Minor, 1997)'
_computing_data_collection 'COLLECT (Nonius, 2001).'
_computing_data_reduction 'DENZO/SCALEPACK (Otwinowski & Minor, 1997)'
_computing_molecular_graphics 'Ortep-3 for Windows v. 2.01'
_computing_publication_material 'CRYSTALS (Betteridge et al., 2003)'
_computing_structure_refinement 'CRYSTALS (Betteridge et al., 2003)'
_computing_structure_solution 'SHELXS 86 (Sheldrick, 1986)'
_diffrn_ambient_temperature 200
_diffrn_measured_fraction_theta_full 0.998
_diffrn_measured_fraction_theta_max 0.998
_diffrn_measurement_device Area
_diffrn_measurement_device_type 'Nonius KappaCCD'
_diffrn_measurement_method \w
_diffrn_radiation_monochromator graphite
_diffrn_radiation_type 'Mo K\a'
_diffrn_radiation_wavelength 0.71073
_diffrn_reflns_av_R_equivalents 0.052
_diffrn_reflns_limit_h_max 15
_diffrn_reflns_limit_h_min -15
_diffrn_reflns_limit_k_max 21
_diffrn_reflns_limit_k_min -21
_diffrn_reflns_limit_l_max 24
_diffrn_reflns_limit_l_min -22
_diffrn_reflns_number 73923
_diffrn_reflns_theta_full 30.024
_diffrn_reflns_theta_max 30.024
_diffrn_reflns_theta_min 2.575
_diffrn_standards_number 0
_exptl_absorpt_coefficient_mu 2.968
_exptl_absorpt_correction_T_max 0.747
_exptl_absorpt_correction_T_min 0.518
_exptl_absorpt_correction_type integration
_exptl_absorpt_process_details
;
Gaussian integration (Coppens, 1970)
;
_exptl_crystal_colour colourless
_exptl_crystal_density_diffrn 1.605
_exptl_crystal_density_method 'not measured'
_exptl_crystal_description block
_exptl_crystal_F_000 1280
_exptl_crystal_size_max 0.250
_exptl_crystal_size_mid 0.150
_exptl_crystal_size_min 0.110
_refine_diff_density_max 3.24
_refine_diff_density_min -1.86
_refine_ls_extinction_method None
_refine_ls_goodness_of_fit_ref 0.9794
_refine_ls_hydrogen_treatment constr
_refine_ls_matrix_type full
_refine_ls_number_parameters 649
_refine_ls_number_reflns 15521
_refine_ls_number_restraints 0
_refine_ls_R_factor_all 0.0583
_refine_ls_R_factor_gt 0.0426
_refine_ls_shift/su_max 0.0020768
_refine_ls_shift/su_mean 0.0000220
_refine_ls_structure_factor_coef Fsqd
_refine_ls_weighting_details
;
 Method= Modified Sheldrick 
 w=1/[\s^2^(F^2^) + ( 0.06P)^2^ + 4.81P] 
 ,where P=(max(Fo^2^,0) + 2Fc^2^)/3 
;
_refine_ls_weighting_scheme calc
_refine_ls_wR_factor_all 0.1078
_refine_ls_wR_factor_gt 0.1000
_refine_ls_wR_factor_ref 0.1078
_reflns_limit_h_max 15
_reflns_limit_h_min -14
_reflns_limit_k_max 21
_reflns_limit_k_min -21
_reflns_limit_l_max 24
_reflns_limit_l_min 0
_reflns_number_gt 12700
_reflns_number_total 15526
_reflns_threshold_expression I>2.0\s(I)
_oxford_diffrn_Wilson_B_factor 2.06
_oxford_diffrn_Wilson_scale 42.01
_oxford_refine_ls_r_factor_ref 0.0583
_oxford_refine_ls_scale 0.19365(7)
_oxford_reflns_number_all 15521
_oxford_reflns_threshold_expression_ref I>-10.0\s(I)
_cod_data_source_file om400406s_si_002.cif
_cod_data_source_block Compound_9
_cod_depositor_comments
;
The following automatic conversions were performed:

'_symmetry_cell_setting' value 'Triclinic' changed to 'triclinic'
according to /home/saulius/struct/CIF-dictionaries/cif_core.dic
dictionary named 'cif_core.dic' version 2.4.2 from
2011-04-26.

'_atom_sites_solution_primary' value 'Direct' changed to
'direct' according to
/home/saulius/struct/CIF-dictionaries/cif_core.dic dictionary named
'cif_core.dic' version 2.4.2 from 2011-04-26.

Automatic conversion script
Id: cif_fix_values 1891 2012-01-12 08:04:46Z andrius 
;
_cod_original_sg_symbol_H-M 'P -1 '
_cod_original_formula_sum 'C58 H49 Cl3 F6 P4 Pt1'
_cod_database_code 4081261

loop_
_symmetry_equiv_pos_as_xyz
x,y,z
-x,-y,-z

loop_
_atom_site_label
_atom_site_type_symbol
_atom_site_fract_x
_atom_site_fract_y
_atom_site_fract_z
_atom_site_U_iso_or_equiv
_atom_site_occupancy
_atom_site_adp_type
_atom_site_refinement_flags_posn
Pt1 Pt 0.524938(13) 0.310592(10) 0.752153(8) 0.0250 1.0000 Uani .
P1 P 0.61783(10) 0.28584(7) 0.53399(5) 0.0272 1.0000 Uani .
P2 P 0.71626(9) 0.27781(7) 0.79229(6) 0.0262 1.0000 Uani .
P3 P 0.38188(9) 0.32884(7) 0.87419(5) 0.0253 1.0000 Uani .
P4 P -0.07770(16) 0.81581(10) 0.74611(11) 0.0686 1.0000 Uani .
C1 C 0.2758(5) 0.3351(4) 0.6656(3) 0.0494 1.0000 Uani .
C2 C 0.4132(4) 0.3232(3) 0.6715(2) 0.0308 1.0000 Uani .
C3 C 0.5313(4) 0.3079(3) 0.6312(2) 0.0301 1.0000 Uani .
C11 C 0.7342(4) 0.3661(3) 0.4928(2) 0.0315 1.0000 Uani .
C12 C 0.7199(5) 0.4458(3) 0.5258(3) 0.0417 1.0000 Uani .
C13 C 0.8082(6) 0.5084(3) 0.4933(3) 0.0523 1.0000 Uani .
C14 C 0.9105(6) 0.4920(4) 0.4273(4) 0.0566 1.0000 Uani .
C15 C 0.9258(5) 0.4131(4) 0.3943(3) 0.0515 1.0000 Uani .
C16 C 0.8381(5) 0.3496(3) 0.4272(3) 0.0424 1.0000 Uani .
C21 C 0.6976(4) 0.1749(3) 0.5386(2) 0.0301 1.0000 Uani .
C22 C 0.7098(4) 0.1285(3) 0.6131(3) 0.0359 1.0000 Uani .
C23 C 0.7764(5) 0.0445(3) 0.6164(3) 0.0427 1.0000 Uani .
C24 C 0.8321(5) 0.0059(3) 0.5455(3) 0.0481 1.0000 Uani .
C25 C 0.8187(5) 0.0518(3) 0.4707(3) 0.0488 1.0000 Uani .
C26 C 0.7509(5) 0.1352(3) 0.4674(3) 0.0404 1.0000 Uani .
C31 C 0.5141(4) 0.2947(3) 0.4647(2) 0.0312 1.0000 Uani .
C32 C 0.5166(5) 0.3643(3) 0.4025(3) 0.0405 1.0000 Uani .
C33 C 0.4348(5) 0.3690(4) 0.3507(3) 0.0519 1.0000 Uani .
C34 C 0.3508(5) 0.3044(4) 0.3604(3) 0.0493 1.0000 Uani .
C35 C 0.3482(5) 0.2351(4) 0.4224(3) 0.0500 1.0000 Uani .
C36 C 0.4292(5) 0.2296(3) 0.4742(3) 0.0439 1.0000 Uani .
C41 C 0.8587(4) 0.2309(3) 0.7198(2) 0.0293 1.0000 Uani .
C42 C 0.9297(4) 0.1505(3) 0.7376(3) 0.0375 1.0000 Uani .
C43 C 1.0386(5) 0.1208(3) 0.6807(3) 0.0442 1.0000 Uani .
C44 C 1.0774(5) 0.1705(4) 0.6061(3) 0.0467 1.0000 Uani .
C45 C 1.0076(5) 0.2508(3) 0.5881(3) 0.0435 1.0000 Uani .
C46 C 0.8990(4) 0.2808(3) 0.6444(2) 0.0366 1.0000 Uani .
C51 C 0.7848(4) 0.3727(3) 0.8134(2) 0.0285 1.0000 Uani .
C52 C 0.7165(4) 0.4568(3) 0.8094(2) 0.0327 1.0000 Uani .
C53 C 0.7709(4) 0.5323(3) 0.8179(3) 0.0375 1.0000 Uani .
C54 C 0.8936(4) 0.5232(3) 0.8291(3) 0.0396 1.0000 Uani .
C55 C 0.9634(4) 0.4396(3) 0.8338(3) 0.0371 1.0000 Uani .
C56 C 0.9098(4) 0.3646(3) 0.8255(3) 0.0342 1.0000 Uani .
C61 C 0.7025(4) 0.1917(3) 0.8795(2) 0.0304 1.0000 Uani .
C62 C 0.6520(5) 0.1144(3) 0.8715(3) 0.0449 1.0000 Uani .
C63 C 0.6442(6) 0.0422(4) 0.9314(3) 0.0563 1.0000 Uani .
C64 C 0.6827(5) 0.0477(4) 1.0011(3) 0.0564 1.0000 Uani .
C65 C 0.7285(5) 0.1250(4) 1.0110(3) 0.0493 1.0000 Uani .
C66 C 0.7393(4) 0.1972(3) 0.9502(2) 0.0367 1.0000 Uani .
C71 C 0.4308(3) 0.3136(3) 0.9705(2) 0.0250 1.0000 Uani .
C72 C 0.4041(4) 0.2383(3) 1.0277(2) 0.0341 1.0000 Uani .
C73 C 0.4424(5) 0.2298(3) 1.1002(3) 0.0430 1.0000 Uani .
C74 C 0.5081(5) 0.2935(3) 1.1158(3) 0.0420 1.0000 Uani .
C75 C 0.5362(5) 0.3678(3) 1.0596(3) 0.0408 1.0000 Uani .
C76 C 0.4980(4) 0.3776(3) 0.9870(2) 0.0324 1.0000 Uani .
C81 C 0.2975(3) 0.4418(3) 0.8752(2) 0.0271 1.0000 Uani .
C82 C 0.3070(4) 0.4991(3) 0.8028(2) 0.0328 1.0000 Uani .
C83 C 0.2407(5) 0.5836(3) 0.8011(3) 0.0403 1.0000 Uani .
C84 C 0.1633(4) 0.6132(3) 0.8722(3) 0.0413 1.0000 Uani .
C85 C 0.1542(4) 0.5577(3) 0.9451(3) 0.0404 1.0000 Uani .
C86 C 0.2201(4) 0.4736(3) 0.9467(2) 0.0334 1.0000 Uani .
C91 C 0.2534(4) 0.2542(3) 0.8953(2) 0.0296 1.0000 Uani .
C92 C 0.2646(4) 0.1873(3) 0.8457(3) 0.0352 1.0000 Uani .
C93 C 0.1729(5) 0.1266(3) 0.8624(3) 0.0442 1.0000 Uani .
C94 C 0.0685(4) 0.1313(3) 0.9285(3) 0.0444 1.0000 Uani .
C95 C 0.0564(4) 0.1970(4) 0.9790(3) 0.0463 1.0000 Uani .
C96 C 0.1464(4) 0.2579(3) 0.9632(3) 0.0395 1.0000 Uani .
C101 C 0.4578(7) -0.0683(4) 0.6999(3) 0.0655 1.0000 Uani .
F1 F 0.0641(4) 0.7647(3) 0.7322(2) 0.0850 1.0000 Uani .
F2 F -0.0614(6) 0.8188(5) 0.6466(4) 0.1489 1.0000 Uani .
F3 F -0.0247(6) 0.9062(3) 0.7164(5) 0.1371 1.0000 Uani .
F4 F -0.1333(7) 0.7237(4) 0.7522(5) 0.1551 1.0000 Uani .
F5 F -0.1002(7) 0.7977(7) 0.8350(3) 0.1969 1.0000 Uani .
F6 F -0.2183(5) 0.8630(4) 0.7534(5) 0.1908 1.0000 Uani .
Cl1 Cl 0.46860(19) -0.00277(13) 0.77198(10) 0.0772 1.0000 Uani .
Cl2 Cl 0.4562(3) -0.00744(15) 0.60608(12) 0.1010 1.0000 Uani .
Cl3 Cl 0.3233(3) -0.12876(16) 0.73558(12) 0.1086 1.0000 Uani .
H11 H 0.2350 0.3912 0.6834 0.0739 1.0000 Uiso R
H13 H 0.2723 0.3340 0.6111 0.0737 1.0000 Uiso R
H12 H 0.2299 0.2870 0.6993 0.0741 1.0000 Uiso R
H121 H 0.6513 0.4570 0.5695 0.0499 1.0000 Uiso R
H131 H 0.7993 0.5611 0.5159 0.0632 1.0000 Uiso R
H141 H 0.9685 0.5340 0.4050 0.0678 1.0000 Uiso R
H151 H 0.9946 0.4010 0.3508 0.0617 1.0000 Uiso R
H161 H 0.8497 0.2953 0.4058 0.0510 1.0000 Uiso R
H221 H 0.6720 0.1540 0.6601 0.0429 1.0000 Uiso R
H231 H 0.7835 0.0137 0.6663 0.0511 1.0000 Uiso R
H241 H 0.8764 -0.0504 0.5478 0.0579 1.0000 Uiso R
H251 H 0.8572 0.0264 0.4230 0.0591 1.0000 Uiso R
H261 H 0.7382 0.1652 0.4178 0.0475 1.0000 Uiso R
H321 H 0.5725 0.4080 0.3956 0.0489 1.0000 Uiso R
H331 H 0.4379 0.4156 0.3079 0.0623 1.0000 Uiso R
H341 H 0.2967 0.3069 0.3252 0.0588 1.0000 Uiso R
H351 H 0.2924 0.1904 0.4294 0.0599 1.0000 Uiso R
H361 H 0.4275 0.1824 0.5161 0.0531 1.0000 Uiso R
H421 H 0.9042 0.1158 0.7872 0.0446 1.0000 Uiso R
H431 H 1.0867 0.0677 0.6926 0.0528 1.0000 Uiso R
H441 H 1.1506 0.1505 0.5684 0.0562 1.0000 Uiso R
H451 H 1.0342 0.2846 0.5389 0.0521 1.0000 Uiso R
H461 H 0.8532 0.3347 0.6312 0.0438 1.0000 Uiso R
H521 H 0.6343 0.4634 0.7997 0.0391 1.0000 Uiso R
H531 H 0.7267 0.5889 0.8150 0.0447 1.0000 Uiso R
H541 H 0.9306 0.5730 0.8339 0.0480 1.0000 Uiso R
H551 H 1.0455 0.4341 0.8415 0.0448 1.0000 Uiso R
H561 H 0.9568 0.3097 0.8269 0.0407 1.0000 Uiso R
H621 H 0.6228 0.1112 0.8257 0.0542 1.0000 Uiso R
H631 H 0.6124 -0.0100 0.9247 0.0682 1.0000 Uiso R
H641 H 0.6758 -0.0010 1.0427 0.0677 1.0000 Uiso R
H651 H 0.7517 0.1295 1.0587 0.0587 1.0000 Uiso R
H661 H 0.7717 0.2486 0.9567 0.0440 1.0000 Uiso R
H721 H 0.3599 0.1934 1.0182 0.0410 1.0000 Uiso R
H731 H 0.4220 0.1801 1.1382 0.0520 1.0000 Uiso R
H741 H 0.5343 0.2881 1.1636 0.0500 1.0000 Uiso R
H751 H 0.5825 0.4103 1.0700 0.0492 1.0000 Uiso R
H761 H 0.5165 0.4276 0.9490 0.0387 1.0000 Uiso R
H821 H 0.3572 0.4805 0.7548 0.0392 1.0000 Uiso R
H831 H 0.2486 0.6200 0.7524 0.0480 1.0000 Uiso R
H841 H 0.1173 0.6691 0.8707 0.0501 1.0000 Uiso R
H851 H 0.1040 0.5787 0.9934 0.0477 1.0000 Uiso R
H861 H 0.2126 0.4376 0.9955 0.0398 1.0000 Uiso R
H921 H 0.3351 0.1833 0.8009 0.0417 1.0000 Uiso R
H931 H 0.1820 0.0826 0.8288 0.0528 1.0000 Uiso R
H941 H 0.0055 0.0908 0.9401 0.0532 1.0000 Uiso R
H951 H -0.0137 0.1994 1.0245 0.0560 1.0000 Uiso R
H961 H 0.1380 0.3010 0.9979 0.0471 1.0000 Uiso R
H1011 H 0.5346 -0.1119 0.6927 0.0790 1.0000 Uiso R

loop_
_atom_site_aniso_label
_atom_site_aniso_U_11
_atom_site_aniso_U_22
_atom_site_aniso_U_33
_atom_site_aniso_U_23
_atom_site_aniso_U_13
_atom_site_aniso_U_12
Pt1 0.02211(7) 0.03285(8) 0.01925(7) -0.00275(5) -0.00477(5) -0.00096(5)
P1 0.0311(5) 0.0312(5) 0.0184(4) -0.0030(3) -0.0050(3) -0.0023(4)
P2 0.0227(4) 0.0322(5) 0.0231(4) -0.0019(4) -0.0059(3) -0.0018(4)
P3 0.0226(4) 0.0333(5) 0.0193(4) -0.0023(3) -0.0046(3) -0.0022(4)
P4 0.0572(9) 0.0426(8) 0.0771(10) 0.0198(7) 0.0143(8) 0.0053(6)
C1 0.036(2) 0.075(4) 0.042(2) -0.011(2) -0.022(2) 0.005(2)
C2 0.039(2) 0.034(2) 0.0196(16) -0.0018(14) -0.0096(14) 0.0001(16)
C3 0.035(2) 0.036(2) 0.0186(16) -0.0018(14) -0.0087(14) 0.0000(16)
C11 0.032(2) 0.036(2) 0.0268(18) -0.0006(15) -0.0096(15) -0.0045(16)
C12 0.053(3) 0.034(2) 0.037(2) -0.0016(17) -0.0098(19) -0.006(2)
C13 0.066(3) 0.039(3) 0.058(3) -0.001(2) -0.024(3) -0.013(2)
C14 0.056(3) 0.052(3) 0.062(3) 0.017(3) -0.020(3) -0.023(3)
C15 0.044(3) 0.059(3) 0.046(3) 0.007(2) -0.003(2) -0.014(2)
C16 0.041(2) 0.049(3) 0.034(2) -0.0050(19) -0.0015(18) -0.010(2)
C21 0.033(2) 0.0279(19) 0.0290(18) -0.0031(14) -0.0062(15) -0.0055(15)
C22 0.041(2) 0.036(2) 0.032(2) -0.0021(16) -0.0130(17) -0.0025(18)
C23 0.049(3) 0.038(2) 0.045(2) 0.0008(19) -0.021(2) -0.002(2)
C24 0.042(3) 0.035(2) 0.065(3) -0.006(2) -0.010(2) 0.000(2)
C25 0.054(3) 0.041(3) 0.046(3) -0.013(2) -0.001(2) 0.001(2)
C26 0.049(3) 0.037(2) 0.030(2) -0.0067(17) -0.0014(18) -0.0024(19)
C31 0.0320(19) 0.039(2) 0.0214(16) -0.0054(15) -0.0049(14) -0.0011(16)
C32 0.042(2) 0.047(3) 0.034(2) 0.0056(18) -0.0142(18) -0.008(2)
C33 0.053(3) 0.062(3) 0.043(3) 0.010(2) -0.024(2) -0.009(2)
C34 0.041(3) 0.074(4) 0.036(2) -0.006(2) -0.0166(19) -0.003(2)
C35 0.051(3) 0.063(3) 0.042(2) -0.008(2) -0.013(2) -0.021(2)
C36 0.052(3) 0.049(3) 0.032(2) 0.0006(19) -0.0112(19) -0.015(2)
C41 0.0244(17) 0.036(2) 0.0284(18) -0.0043(15) -0.0072(14) -0.0035(15)
C42 0.034(2) 0.041(2) 0.035(2) -0.0058(17) -0.0061(16) 0.0040(18)
C43 0.039(2) 0.047(3) 0.044(2) -0.015(2) -0.0057(19) 0.007(2)
C44 0.038(2) 0.058(3) 0.042(2) -0.020(2) 0.0010(19) -0.001(2)
C45 0.040(2) 0.054(3) 0.031(2) 0.0000(19) 0.0017(17) -0.010(2)
C46 0.034(2) 0.042(2) 0.031(2) -0.0024(17) -0.0042(16) -0.0030(18)
C51 0.0265(18) 0.035(2) 0.0232(16) -0.0014(14) -0.0063(13) -0.0027(15)
C52 0.0266(18) 0.038(2) 0.0320(19) -0.0001(16) -0.0079(15) -0.0015(16)
C53 0.035(2) 0.032(2) 0.042(2) -0.0038(17) -0.0062(17) 0.0010(17)
C54 0.042(2) 0.044(2) 0.034(2) -0.0040(18) -0.0082(18) -0.014(2)
C55 0.030(2) 0.047(3) 0.036(2) -0.0066(18) -0.0094(16) -0.0062(18)
C56 0.0277(19) 0.041(2) 0.037(2) -0.0079(17) -0.0116(16) -0.0011(16)
C61 0.0233(17) 0.038(2) 0.0263(17) 0.0009(15) -0.0027(13) -0.0002(15)
C62 0.051(3) 0.043(3) 0.039(2) 0.0058(19) -0.010(2) -0.013(2)
C63 0.064(3) 0.046(3) 0.053(3) 0.011(2) -0.008(3) -0.015(3)
C64 0.047(3) 0.056(3) 0.054(3) 0.023(2) -0.009(2) -0.002(2)
C65 0.034(2) 0.076(4) 0.031(2) 0.011(2) -0.0089(17) 0.001(2)
C66 0.0244(18) 0.055(3) 0.0274(18) 0.0003(17) -0.0050(14) -0.0014(18)
C71 0.0205(16) 0.0346(19) 0.0181(15) -0.0037(13) -0.0027(12) 0.0003(14)
C72 0.031(2) 0.041(2) 0.0289(19) 0.0010(16) -0.0076(15) -0.0038(17)
C73 0.042(2) 0.055(3) 0.028(2) 0.0092(18) -0.0106(17) -0.006(2)
C74 0.044(2) 0.056(3) 0.0273(19) -0.0071(18) -0.0157(17) 0.006(2)
C75 0.041(2) 0.045(3) 0.043(2) -0.0112(19) -0.0204(19) -0.0002(19)
C76 0.030(2) 0.037(2) 0.0320(19) -0.0037(16) -0.0105(15) -0.0043(16)
C81 0.0232(17) 0.034(2) 0.0248(17) -0.0042(14) -0.0075(13) -0.0015(14)
C82 0.032(2) 0.036(2) 0.0260(18) -0.0005(15) -0.0045(15) 0.0007(16)
C83 0.044(2) 0.037(2) 0.037(2) 0.0020(17) -0.0111(18) 0.0011(19)
C84 0.036(2) 0.038(2) 0.050(3) -0.0100(19) -0.0125(19) 0.0062(18)
C85 0.033(2) 0.046(3) 0.039(2) -0.0119(19) -0.0041(17) 0.0038(18)
C86 0.0300(19) 0.044(2) 0.0246(17) -0.0042(16) -0.0045(14) -0.0035(17)
C91 0.0231(17) 0.039(2) 0.0277(18) -0.0001(15) -0.0093(14) -0.0052(15)
C92 0.034(2) 0.037(2) 0.034(2) -0.0032(16) -0.0073(16) -0.0052(17)
C93 0.041(2) 0.042(3) 0.052(3) -0.008(2) -0.013(2) -0.008(2)
C94 0.033(2) 0.047(3) 0.056(3) 0.003(2) -0.015(2) -0.0141(19)
C95 0.028(2) 0.061(3) 0.048(3) -0.003(2) -0.0042(18) -0.012(2)
C96 0.029(2) 0.053(3) 0.037(2) -0.0106(19) -0.0045(16) -0.0063(19)
C101 0.092(5) 0.064(4) 0.042(3) -0.010(3) -0.016(3) -0.006(3)
F1 0.071(2) 0.097(3) 0.075(3) 0.001(2) -0.016(2) 0.022(2)
F2 0.132(5) 0.191(7) 0.100(4) 0.012(4) -0.036(4) 0.050(5)
F3 0.114(4) 0.069(3) 0.217(7) 0.035(4) -0.040(4) -0.030(3)
F4 0.145(6) 0.094(4) 0.243(8) 0.012(4) -0.082(5) -0.039(4)
F5 0.157(6) 0.356(12) 0.046(3) -0.033(4) -0.008(3) 0.065(7)
F6 0.082(3) 0.129(5) 0.240(7) 0.109(5) 0.073(4) 0.047(3)
Cl1 0.0844(11) 0.0878(12) 0.0653(9) -0.0309(8) -0.0148(8) -0.0121(9)
Cl2 0.142(2) 0.1071(15) 0.0694(11) 0.0250(10) -0.0486(12) -0.0615(15)
Cl3 0.162(2) 0.1173(17) 0.0651(10) 0.0206(10) -0.0434(12) -0.0864(17)

loop_
_atom_type_symbol
_atom_type_scat_dispersion_real
_atom_type_scat_dispersion_imag
_atom_type_scat_Cromer_Mann_a1
_atom_type_scat_Cromer_Mann_b1
_atom_type_scat_Cromer_Mann_a2
_atom_type_scat_Cromer_Mann_b2
_atom_type_scat_Cromer_Mann_a3
_atom_type_scat_Cromer_Mann_b3
_atom_type_scat_Cromer_Mann_a4
_atom_type_scat_Cromer_Mann_b4
_atom_type_scat_Cromer_Mann_c
_atom_type_scat_source
C 0.0033 0.0016 2.3100 20.8439 1.0200 10.2075 1.5886 0.5687 0.8650 51.6512 0.2156 'International Tables Vol C 4.2.6.8 and 6.1.1.4'
H 0.0000 0.0000 0.4930 10.5109 0.3229 26.1257 0.1402 3.1424 0.0408 57.7998 0.0030 'International Tables Vol C 4.2.6.8 and 6.1.1.4'
Cl 0.1484 0.1585 11.4604 0.0104 7.1964 1.1662 6.2556 18.5194 1.6455 47.7784 -9.5574 'International Tables Vol C 4.2.6.8 and 6.1.1.4'
F 0.0171 0.0103 3.5392 10.2825 2.6412 4.2944 1.5170 0.2615 1.0243 26.1476 0.2776 'International Tables Vol C 4.2.6.8 and 6.1.1.4'
P 0.1023 0.0942 6.4345 1.9067 4.1791 27.1570 1.7800 0.5260 1.4908 68.1645 1.1149 'International Tables Vol C 4.2.6.8 and 6.1.1.4'
Pt -1.7033 8.3905 27.0059 1.5129 17.7639 8.8117 15.7131 0.4246 5.7837 38.6103 11.6883 'International Tables Vol C 4.2.6.8 and 6.1.1.4'

loop_
_exptl_crystal_face_index_h
_exptl_crystal_face_index_k
_exptl_crystal_face_index_l
_exptl_crystal_face_perp_dist
0 0 1 0.100
0 0 -1 0.150
-1 0 -1 0.050
1 0 1 0.100
0 1 0 0.060
0 -1 0 0.050
-1 0 1 0.080

loop_
_geom_angle_atom_site_label_1
_geom_angle_atom_site_label_2
_geom_angle_atom_site_label_3
_geom_angle
_geom_angle_publ_flag
P2 Pt1 P3 100.60(3) yes
P2 Pt1 C2 154.39(12) yes
P3 Pt1 C2 104.72(11) yes
P2 Pt1 C3 117.91(11) yes
P3 Pt1 C3 141.37(11) yes
C2 Pt1 C3 36.66(16) yes
C3 P1 C11 109.40(19) yes
C3 P1 C21 109.79(18) yes
C11 P1 C21 110.38(19) yes
C3 P1 C31 112.13(18) yes
C11 P1 C31 107.13(18) yes
C21 P1 C31 107.99(19) yes
Pt1 P2 C41 117.89(12) yes
Pt1 P2 C51 115.77(13) yes
C41 P2 C51 99.20(17) yes
Pt1 P2 C61 111.83(13) yes
C41 P2 C61 101.53(18) yes
C51 P2 C61 109.07(18) yes
Pt1 P3 C71 122.86(12) yes
Pt1 P3 C81 112.01(12) yes
C71 P3 C81 101.38(17) yes
Pt1 P3 C91 111.11(13) yes
C71 P3 C91 102.69(17) yes
C81 P3 C91 104.99(18) yes
F1 P4 F2 87.0(3) yes
F1 P4 F3 92.2(3) yes
F2 P4 F3 80.1(4) yes
F1 P4 F4 88.8(3) yes
F2 P4 F4 84.6(4) yes
F3 P4 F4 164.6(4) yes
F1 P4 F5 92.4(3) yes
F2 P4 F5 170.0(5) yes
F3 P4 F5 109.9(5) yes
F4 P4 F5 85.4(5) yes
F1 P4 F6 175.3(4) yes
F2 P4 F6 88.8(4) yes
F3 P4 F6 89.2(3) yes
F4 P4 F6 88.8(4) yes
F5 P4 F6 91.4(4) yes
C2 C1 H11 109.8 no
C2 C1 H13 110.0 no
H11 C1 H13 109.5 no
C2 C1 H12 109.6 no
H11 C1 H12 109.5 no
H13 C1 H12 108.5 no
C1 C2 Pt1 142.6(3) yes
C1 C2 C3 144.0(4) yes
Pt1 C2 C3 73.2(2) yes
P1 C3 C2 139.4(3) yes
P1 C3 Pt1 149.9(2) yes
C2 C3 Pt1 70.2(2) yes
P1 C11 C12 120.1(3) yes
P1 C11 C16 120.5(3) yes
C12 C11 C16 119.4(4) yes
C11 C12 C13 120.2(5) yes
C11 C12 H121 119.7 no
C13 C12 H121 120.1 no
C12 C13 C14 120.1(5) yes
C12 C13 H131 120.1 no
C14 C13 H131 119.9 no
C13 C14 C15 120.2(5) yes
C13 C14 H141 120.2 no
C15 C14 H141 119.6 no
C14 C15 C16 120.0(5) yes
C14 C15 H151 120.9 no
C16 C15 H151 119.1 no
C11 C16 C15 120.1(5) yes
C11 C16 H161 119.8 no
C15 C16 H161 120.1 no
P1 C21 C22 120.1(3) yes
P1 C21 C26 120.4(3) yes
C22 C21 C26 119.5(4) yes
C21 C22 C23 120.2(4) yes
C21 C22 H221 119.4 no
C23 C22 H221 120.4 no
C22 C23 C24 120.3(4) yes
C22 C23 H231 119.8 no
C24 C23 H231 119.9 no
C23 C24 C25 119.7(4) yes
C23 C24 H241 120.1 no
C25 C24 H241 120.2 no
C24 C25 C26 120.1(4) yes
C24 C25 H251 119.8 no
C26 C25 H251 120.1 no
C21 C26 C25 120.2(4) yes
C21 C26 H261 119.2 no
C25 C26 H261 120.6 no
P1 C31 C32 121.8(3) yes
P1 C31 C36 119.2(3) yes
C32 C31 C36 119.0(4) yes
C31 C32 C33 120.1(4) yes
C31 C32 H321 119.8 no
C33 C32 H321 120.1 no
C32 C33 C34 120.7(5) yes
C32 C33 H331 119.9 no
C34 C33 H331 119.4 no
C33 C34 C35 119.3(4) yes
C33 C34 H341 120.8 no
C35 C34 H341 119.9 no
C34 C35 C36 120.5(5) yes
C34 C35 H351 120.3 no
C36 C35 H351 119.2 no
C31 C36 C35 120.5(4) yes
C31 C36 H361 119.2 no
C35 C36 H361 120.3 no
P2 C41 C42 123.6(3) yes
P2 C41 C46 117.5(3) yes
C42 C41 C46 118.9(4) yes
C41 C42 C43 120.3(4) yes
C41 C42 H421 120.5 no
C43 C42 H421 119.2 no
C42 C43 C44 120.3(5) yes
C42 C43 H431 120.5 no
C44 C43 H431 119.1 no
C43 C44 C45 119.7(4) yes
C43 C44 H441 119.9 no
C45 C44 H441 120.4 no
C44 C45 C46 120.3(4) yes
C44 C45 H451 119.8 no
C46 C45 H451 119.8 no
C41 C46 C45 120.5(4) yes
C41 C46 H461 120.5 no
C45 C46 H461 119.0 no
P2 C51 C52 119.2(3) yes
P2 C51 C56 121.4(3) yes
C52 C51 C56 119.0(4) yes
C51 C52 C53 120.9(4) yes
C51 C52 H521 119.8 no
C53 C52 H521 119.3 no
C52 C53 C54 119.3(4) yes
C52 C53 H531 121.8 no
C54 C53 H531 118.8 no
C53 C54 C55 120.8(4) yes
C53 C54 H541 119.7 no
C55 C54 H541 119.5 no
C54 C55 C56 120.0(4) yes
C54 C55 H551 120.2 no
C56 C55 H551 119.7 no
C51 C56 C55 120.0(4) yes
C51 C56 H561 119.9 no
C55 C56 H561 120.2 no
P2 C61 C62 115.3(3) yes
P2 C61 C66 125.4(3) yes
C62 C61 C66 119.3(4) yes
C61 C62 C63 120.7(5) yes
C61 C62 H621 120.0 no
C63 C62 H621 119.2 no
C62 C63 C64 119.6(5) yes
C62 C63 H631 120.0 no
C64 C63 H631 120.4 no
C63 C64 C65 120.2(5) yes
C63 C64 H641 120.0 no
C65 C64 H641 119.8 no
C64 C65 C66 120.5(5) yes
C64 C65 H651 120.3 no
C66 C65 H651 119.2 no
C65 C66 C61 119.6(5) yes
C65 C66 H661 120.3 no
C61 C66 H661 120.2 no
P3 C71 C72 121.9(3) yes
P3 C71 C76 119.3(3) yes
C72 C71 C76 118.7(3) yes
C71 C72 C73 119.9(4) yes
C71 C72 H721 120.9 no
C73 C72 H721 119.1 no
C72 C73 C74 120.7(4) yes
C72 C73 H731 119.0 no
C74 C73 H731 120.3 no
C73 C74 C75 120.0(4) yes
C73 C74 H741 121.1 no
C75 C74 H741 118.9 no
C74 C75 C76 120.1(4) yes
C74 C75 H751 119.6 no
C76 C75 H751 120.3 no
C75 C76 C71 120.6(4) yes
C75 C76 H761 120.4 no
C71 C76 H761 119.1 no
P3 C81 C82 120.0(3) yes
P3 C81 C86 122.6(3) yes
C82 C81 C86 117.5(4) yes
C81 C82 C83 121.3(4) yes
C81 C82 H821 119.8 no
C83 C82 H821 118.9 no
C82 C83 C84 120.3(4) yes
C82 C83 H831 119.6 no
C84 C83 H831 120.2 no
C83 C84 C85 119.3(4) yes
C83 C84 H841 120.1 no
C85 C84 H841 120.6 no
C84 C85 C86 120.4(4) yes
C84 C85 H851 119.1 no
C86 C85 H851 120.5 no
C81 C86 C85 121.3(4) yes
C81 C86 H861 119.5 no
C85 C86 H861 119.2 no
P3 C91 C92 119.4(3) yes
P3 C91 C96 122.4(3) yes
C92 C91 C96 118.1(4) yes
C91 C92 C93 121.0(4) yes
C91 C92 H921 119.5 no
C93 C92 H921 119.5 no
C92 C93 C94 120.3(5) yes
C92 C93 H931 119.8 no
C94 C93 H931 119.9 no
C93 C94 C95 119.5(4) yes
C93 C94 H941 121.0 no
C95 C94 H941 119.5 no
C94 C95 C96 120.9(4) yes
C94 C95 H951 119.4 no
C96 C95 H951 119.7 no
C91 C96 C95 120.2(4) yes
C91 C96 H961 119.7 no
C95 C96 H961 120.1 no
Cl1 C101 Cl2 113.1(4) yes
Cl1 C101 Cl3 110.5(3) yes
Cl2 C101 Cl3 110.9(4) yes
Cl1 C101 H1011 107.1 no
Cl2 C101 H1011 108.1 no
Cl3 C101 H1011 106.9 no

loop_
_geom_bond_atom_site_label_1
_geom_bond_atom_site_label_2
_geom_bond_distance
_geom_bond_publ_flag
Pt1 P2 2.3040(9) yes
Pt1 P3 2.2817(9) yes
Pt1 C2 2.027(4) yes
Pt1 C3 2.063(3) yes
P1 C3 1.742(4) yes
P1 C11 1.797(4) yes
P1 C21 1.790(4) yes
P1 C31 1.808(4) yes
P2 C41 1.840(4) yes
P2 C51 1.824(4) yes
P2 C61 1.822(4) yes
P3 C71 1.833(4) yes
P3 C81 1.835(4) yes
P3 C91 1.830(4) yes
P4 F1 1.593(4) yes
P4 F2 1.663(6) yes
P4 F3 1.521(5) yes
P4 F4 1.572(6) yes
P4 F5 1.468(5) yes
P4 F6 1.568(5) yes
C1 C2 1.492(6) yes
C1 H11 0.961 no
C1 H13 0.948 no
C1 H12 0.964 no
C2 C3 1.287(6) yes
C11 C12 1.387(6) yes
C11 C16 1.391(6) yes
C12 C13 1.384(7) yes
C12 H121 0.923 no
C13 C14 1.385(8) yes
C13 H131 0.925 no
C14 C15 1.373(8) yes
C14 H141 0.921 no
C15 C16 1.391(7) yes
C15 H151 0.925 no
C16 H161 0.933 no
C21 C22 1.393(6) yes
C21 C26 1.397(6) yes
C22 C23 1.381(6) yes
C22 H221 0.920 no
C23 C24 1.387(7) yes
C23 H231 0.928 no
C24 C25 1.397(7) yes
C24 H241 0.926 no
C25 C26 1.378(7) yes
C25 H251 0.930 no
C26 H261 0.936 no
C31 C32 1.383(6) yes
C31 C36 1.395(6) yes
C32 C33 1.391(6) yes
C32 H321 0.927 no
C33 C34 1.382(7) yes
C33 H331 0.937 no
C34 C35 1.378(7) yes
C34 H341 0.934 no
C35 C36 1.383(7) yes
C35 H351 0.937 no
C36 H361 0.935 no
C41 C42 1.391(6) yes
C41 C46 1.390(6) yes
C42 C43 1.388(6) yes
C42 H421 0.927 no
C43 C44 1.377(7) yes
C43 H431 0.926 no
C44 C45 1.383(7) yes
C44 H441 0.928 no
C45 C46 1.381(6) yes
C45 H451 0.917 no
C46 H461 0.929 no
C51 C52 1.390(6) yes
C51 C56 1.398(5) yes
C52 C53 1.395(6) yes
C52 H521 0.931 no
C53 C54 1.367(6) yes
C53 H531 0.928 no
C54 C55 1.392(7) yes
C54 H541 0.923 no
C55 C56 1.383(6) yes
C55 H551 0.916 no
C56 H561 0.919 no
C61 C62 1.395(6) yes
C61 C66 1.387(6) yes
C62 C63 1.382(7) yes
C62 H621 0.928 no
C63 C64 1.378(8) yes
C63 H631 0.937 no
C64 C65 1.381(8) yes
C64 H641 0.943 no
C65 C66 1.390(6) yes
C65 H651 0.928 no
C66 H661 0.929 no
C71 C72 1.398(5) yes
C71 C76 1.386(5) yes
C72 C73 1.391(6) yes
C72 H721 0.935 no
C73 C74 1.365(7) yes
C73 H731 0.929 no
C74 C75 1.380(7) yes
C74 H741 0.923 no
C75 C76 1.390(6) yes
C75 H751 0.928 no
C76 H761 0.930 no
C81 C82 1.394(5) yes
C81 C86 1.403(5) yes
C82 C83 1.385(6) yes
C82 H821 0.921 no
C83 C84 1.386(6) yes
C83 H831 0.920 no
C84 C85 1.387(7) yes
C84 H841 0.926 no
C85 C86 1.379(6) yes
C85 H851 0.938 no
C86 H861 0.919 no
C91 C92 1.395(6) yes
C91 C96 1.409(6) yes
C92 C93 1.384(6) yes
C92 H921 0.931 no
C93 C94 1.375(7) yes
C93 H931 0.926 no
C94 C95 1.389(7) yes
C94 H941 0.937 no
C95 C96 1.374(6) yes
C95 H951 0.935 no
C96 H961 0.930 no
C101 Cl1 1.734(6) yes
C101 Cl2 1.734(6) yes
C101 Cl3 1.739(7) yes
C101 H1011 0.983 no
